data_7124253
loop_
_publ_author_name
'Plessius, Raoul'
'Orth, Nicole'
'Ivanovi\'c-Burmazovi\'c, Ivana'
'Siegler, Maxime A.'
'Reek, Joost N. H.'
'van der Vlugt, Jarl Ivar'

_publ_section_title
;
 Reversible Multi-Electron Storage in Dual-Site Redox-Active
 Supramolecular Cages
;
_journal_name_full 'Chemical Communications'
_journal_paper_doi 10.1039/C9CC07138E
_journal_year 2019
_chemical_formula_sum 'C49.5 H53 Cl3 F6 N4 O6 Pt S2'
_chemical_formula_weight 1279.52
_space_group_crystal_system monoclinic
_space_group_IT_number 15
_space_group_name_Hall '-C 2yc'
_space_group_name_H-M_alt 'C 1 2/c 1'
_symmetry_space_group_name_Hall '-C 2yc'
_symmetry_space_group_name_H-M 'C 1 2/c 1'
_atom_sites_solution_hydrogens geom
_audit_creation_method SHELXL-2014/7
_audit_update_record
;
2019-06-14 deposited with the CCDC.    2019-09-26 downloaded from the CCDC.
;
_cell_angle_alpha 90
_cell_angle_beta 121.629(2)
_cell_angle_gamma 90
_cell_formula_units_Z 8
_cell_length_a 40.579(2)
_cell_length_b 12.5401(7)
_cell_length_c 24.3030(13)
_cell_measurement_reflns_used 1255
_cell_measurement_temperature 150(2)
_cell_measurement_theta_max 30.1403
_cell_measurement_theta_min 2.9981
_cell_volume 10530.0(10)
_computing_structure_refinement 'SHELXL-2014/7 (Sheldrick, 2014)'
_diffrn_ambient_temperature 150(2)
_diffrn_measured_fraction_theta_full 0.999
_diffrn_measured_fraction_theta_max 0.999
_diffrn_measurement_device_type 'Bruker ApexII Triumph monochromator sealed tube'
_diffrn_measurement_method 'Photon 50 CMOS detector'
_diffrn_radiation_type MoK\a
_diffrn_radiation_wavelength 0.71073
_diffrn_reflns_av_R_equivalents 0.0512
_diffrn_reflns_av_unetI/netI 0.0242
_diffrn_reflns_Laue_measured_fraction_full 0.999
_diffrn_reflns_Laue_measured_fraction_max 0.999
_diffrn_reflns_limit_h_max 52
_diffrn_reflns_limit_h_min -52
_diffrn_reflns_limit_k_max 16
_diffrn_reflns_limit_k_min -16
_diffrn_reflns_limit_l_max 31
_diffrn_reflns_limit_l_min -31
_diffrn_reflns_number 197535
_diffrn_reflns_point_group_measured_fraction_full 0.999
_diffrn_reflns_point_group_measured_fraction_max 0.999
_diffrn_reflns_theta_full 25.242
_diffrn_reflns_theta_max 27.500
_diffrn_reflns_theta_min 2.775
_exptl_absorpt_coefficient_mu 2.969
_exptl_absorpt_correction_T_max 0.76
_exptl_absorpt_correction_T_min 0.69
_exptl_absorpt_correction_type multi-scan
_exptl_absorpt_process_details 'SADABS V2014/5 (Bruker AXS Inc.)'
_exptl_crystal_colour brown
_exptl_crystal_density_diffrn 1.614
_exptl_crystal_density_method 'not measured'
_exptl_crystal_description block
_exptl_crystal_F_000 5128
_exptl_crystal_size_max 0.255
_exptl_crystal_size_mid 0.128
_exptl_crystal_size_min 0.096
_exptl_transmission_factor_max 0.7465
_exptl_transmission_factor_min 0.6731
_refine_diff_density_max 1.126
_refine_diff_density_min -1.062
_refine_diff_density_rms 0.093
_refine_ls_extinction_method none
_refine_ls_goodness_of_fit_ref 1.056
_refine_ls_hydrogen_treatment constr
_refine_ls_matrix_type full
_refine_ls_number_parameters 669
_refine_ls_number_reflns 12102
_refine_ls_number_restraints 16
_refine_ls_restrained_S_all 1.057
_refine_ls_R_factor_all 0.0390
_refine_ls_R_factor_gt 0.0280
_refine_ls_shift/su_max 0.006
_refine_ls_shift/su_mean 0.000
_refine_ls_structure_factor_coef Fsqd
_refine_ls_weighting_details 'w=1/[\s^2^(Fo^2^)+(0.0165P)^2^+44.8011P] where P=(Fo^2^+2Fc^2^)/3'
_refine_ls_weighting_scheme calc
_refine_ls_wR_factor_gt 0.0517
_refine_ls_wR_factor_ref 0.0551
_reflns_Friedel_coverage 0.000
_reflns_number_gt 10264
_reflns_number_total 12102
_reflns_threshold_expression 'I > 2\s(I)'
_cod_data_source_file c9cc07138e2.cif
_cod_data_source_block RP_PtBIAN_0m_a_a
_cod_original_cell_volume 10529.9(10)
_cod_original_formula_sum 'C49.50 H53 Cl3 F6 N4 O6 Pt S2'
_cod_database_code 7124253
_shelx_shelxl_version_number 2014/7
_shelx_space_group_comment
;
The symmetry employed for this shelxl refinement is uniquely defined
by the following loop, which should always be used as a source of
symmetry information in preference to the above space-group names.
They are only intended as comments.
;
_shelx_estimated_absorpt_t_min 0.518
_shelx_estimated_absorpt_t_max 0.764

loop_
_space_group_symop_operation_xyz
'x, y, z'
'-x, y, -z+1/2'
'x+1/2, y+1/2, z'
'-x+1/2, y+1/2, -z+1/2'
'-x, -y, -z'
'x, -y, z-1/2'
'-x+1/2, -y+1/2, -z'
'x+1/2, -y+1/2, z-1/2'

loop_
_atom_site_label
_atom_site_type_symbol
_atom_site_fract_x
_atom_site_fract_y
_atom_site_fract_z
_atom_site_U_iso_or_equiv
_atom_site_adp_type
_atom_site_occupancy
_atom_site_site_symmetry_order
_atom_site_calc_flag
_atom_site_refinement_flags_posn
_atom_site_refinement_flags_adp
_atom_site_refinement_flags_occupancy
_atom_site_disorder_assembly
_atom_site_disorder_group
Pt1 Pt 0.64790(2) 0.64189(2) 0.59673(2) 0.01258(3) Uani 1 1 d . . . . .
S2 S 0.69857(3) 0.26569(7) 0.78069(4) 0.03359(19) Uani 1 1 d . . . . .
S1 S 0.56033(3) 0.94602(9) 0.42020(5) 0.0492(2) Uani 1 1 d . . . . .
N4 N 0.67173(7) 0.66021(17) 0.54230(11) 0.0165(5) Uani 1 1 d . . . . .
N3 N 0.66594(6) 0.79112(17) 0.63049(11) 0.0154(5) Uani 1 1 d . . . . .
O5 O 0.72323(7) 0.1913(2) 0.77368(12) 0.0401(6) Uani 1 1 d . . . . .
N2 N 0.62693(6) 0.49391(17) 0.56339(10) 0.0134(4) Uani 1 1 d . . . . .
N1 N 0.62432(6) 0.60990(17) 0.65117(10) 0.0131(4) Uani 1 1 d . . . . .
F6 F 0.64074(6) 0.1310(2) 0.72119(12) 0.0609(7) Uani 1 1 d . . . . .
O6 O 0.71623(8) 0.3131(2) 0.84383(12) 0.0460(7) Uani 1 1 d . . . . .
O4 O 0.67686(8) 0.3370(2) 0.72690(12) 0.0480(7) Uani 1 1 d . . . . .
F5 F 0.63687(7) 0.2372(2) 0.78699(12) 0.0662(8) Uani 1 1 d . . . . .
C3 C 0.59133(7) 0.3492(2) 0.58530(13) 0.0163(5) Uani 1 1 d . . . . .
C2 C 0.61174(7) 0.4491(2) 0.59279(12) 0.0141(5) Uani 1 1 d . . . . .
C8 C 0.57977(7) 0.3557(2) 0.63129(13) 0.0166(5) Uani 1 1 d . . . . .
C25 C 0.62384(8) 0.4412(2) 0.50765(13) 0.0160(5) Uani 1 1 d . . . . .
C1 C 0.61105(7) 0.5138(2) 0.64355(13) 0.0147(5) Uani 1 1 d . . . . .
C34 C 0.56224(8) 0.5507(2) 0.43729(14) 0.0232(6) Uani 1 1 d . . . . .
H34 H 0.5759 0.6031 0.4735 0.028 Uiso 1 1 calc R U . . .
C7 C 0.55834(8) 0.2745(2) 0.63858(14) 0.0206(6) Uani 1 1 d . . . . .
C22 C 0.56731(8) 0.7758(2) 0.59451(14) 0.0197(6) Uani 1 1 d . . . . .
H22 H 0.5804 0.7519 0.5714 0.024 Uiso 1 1 calc R U . . .
C30 C 0.59118(8) 0.4646(2) 0.44703(14) 0.0218(6) Uani 1 1 d . . . . .
C9 C 0.59067(8) 0.4514(2) 0.66768(13) 0.0169(6) Uani 1 1 d . . . . .
C46 C 0.70965(8) 0.6407(2) 0.56812(15) 0.0233(6) Uani 1 1 d . . . . .
H46 H 0.7253 0.6240 0.6128 0.028 Uiso 1 1 calc R U . . .
C5 C 0.55984(8) 0.1794(2) 0.55281(15) 0.0240(6) Uani 1 1 d . . . . .
H5 H 0.5528 0.1184 0.5257 0.029 Uiso 1 1 calc R U . . .
C4 C 0.58139(8) 0.2611(2) 0.54599(14) 0.0204(6) Uani 1 1 d . . . . .
H4 H 0.5888 0.2554 0.5150 0.024 Uiso 1 1 calc R U . . .
F4 F 0.67696(8) 0.1065(2) 0.82385(14) 0.0794(9) Uani 1 1 d . . . . .
C31 C 0.68900(9) 0.3504(2) 0.58226(15) 0.0262(6) Uani 1 1 d . . . . .
H31 H 0.6908 0.4077 0.6124 0.031 Uiso 1 1 calc R U . . .
C37 C 0.69897(10) 0.8083(3) 0.68673(15) 0.0301(7) Uani 1 1 d . . . . .
H37 H 0.7146 0.7492 0.7107 0.036 Uiso 1 1 calc R U . . .
C36 C 0.54734(10) 0.6114(3) 0.37370(15) 0.0329(8) Uani 1 1 d . . . . .
H36A H 0.5693 0.6328 0.3699 0.049 Uiso 1 1 calc R U . . .
H36B H 0.5332 0.6750 0.3733 0.049 Uiso 1 1 calc R U . . .
H36C H 0.5300 0.5652 0.3373 0.049 Uiso 1 1 calc R U . . .
C6 C 0.54876(9) 0.1849(2) 0.59734(15) 0.0248(6) Uani 1 1 d . . . . .
H6 H 0.5345 0.1278 0.6005 0.030 Uiso 1 1 calc R U . . .
C10 C 0.58083(8) 0.4669(2) 0.71329(14) 0.0210(6) Uani 1 1 d . . . . .
H10 H 0.5878 0.5306 0.7381 0.025 Uiso 1 1 calc R U . . .
C33 C 0.68716(10) 0.2428(3) 0.61033(18) 0.0353(8) Uani 1 1 d . . . . .
H33A H 0.6640 0.2404 0.6134 0.053 Uiso 1 1 calc R U . . .
H33B H 0.7103 0.2339 0.6535 0.053 Uiso 1 1 calc R U . . .
H33C H 0.6860 0.1852 0.5821 0.053 Uiso 1 1 calc R U . . .
C38 C 0.71083(11) 0.9103(3) 0.71077(17) 0.0402(9) Uani 1 1 d . . . . .
H38 H 0.7343 0.9208 0.7509 0.048 Uiso 1 1 calc R U . . .
C41 C 0.64472(9) 0.8756(2) 0.59594(16) 0.0254(6) Uani 1 1 d . . . . .
H41 H 0.6219 0.8644 0.5549 0.030 Uiso 1 1 calc R U . . .
C18 C 0.59710(8) 0.7719(2) 0.66656(14) 0.0180(6) Uani 1 1 d . . . . .
F2 F 0.53653(9) 0.8621(3) 0.30691(13) 0.0942(11) Uani 1 1 d . . . . .
C12 C 0.54917(9) 0.2920(3) 0.68654(15) 0.0270(7) Uani 1 1 d . . . . .
H12 H 0.5354 0.2390 0.6944 0.032 Uiso 1 1 calc R U . . .
C26 C 0.65261(8) 0.3698(2) 0.51687(14) 0.0216(6) Uani 1 1 d . . . . .
C39 C 0.68875(11) 0.9956(3) 0.67682(18) 0.0373(9) Uani 1 1 d . . . . .
H39 H 0.6963 1.0660 0.6930 0.045 Uiso 1 1 calc R U . . .
C23 C 0.53393(9) 0.6984(3) 0.57674(16) 0.0282(7) Uani 1 1 d . . . . .
H23A H 0.5443 0.6267 0.5920 0.042 Uiso 1 1 calc R U . . .
H23B H 0.5163 0.6973 0.5297 0.042 Uiso 1 1 calc R U . . .
H23C H 0.5198 0.7219 0.5972 0.042 Uiso 1 1 calc R U . . .
C24 C 0.55078(9) 0.8871(2) 0.56958(16) 0.0283(7) Uani 1 1 d . . . . .
H24A H 0.5349 0.8859 0.5223 0.042 Uiso 1 1 calc R U . . .
H24B H 0.5721 0.9380 0.5835 0.042 Uiso 1 1 calc R U . . .
H24C H 0.5348 0.9088 0.5870 0.042 Uiso 1 1 calc R U . . .
C11 C 0.56001(9) 0.3849(2) 0.72206(15) 0.0268(7) Uani 1 1 d . . . . .
H11 H 0.5532 0.3943 0.7537 0.032 Uiso 1 1 calc R U . . .
C45 C 0.72620(10) 0.6446(3) 0.53099(18) 0.0324(7) Uani 1 1 d . . . . .
H45 H 0.7530 0.6300 0.5499 0.039 Uiso 1 1 calc R U . . .
C40 C 0.65535(10) 0.9771(2) 0.61868(19) 0.0347(8) Uani 1 1 d . . . . .
H40 H 0.6395 1.0354 0.5940 0.042 Uiso 1 1 calc R U . . .
C42 C 0.64962(9) 0.6882(3) 0.47960(15) 0.0270(7) Uani 1 1 d . . . . .
H42 H 0.6231 0.7053 0.4620 0.032 Uiso 1 1 calc R U . . .
C27 C 0.64603(10) 0.3131(3) 0.46254(17) 0.0323(8) Uani 1 1 d . . . . .
H27 H 0.6647 0.2626 0.4667 0.039 Uiso 1 1 calc R U . . .
C35 C 0.52796(9) 0.5057(3) 0.43963(17) 0.0321(7) Uani 1 1 d . . . . .
H35A H 0.5144 0.4528 0.4052 0.048 Uiso 1 1 calc R U . . .
H35B H 0.5102 0.5637 0.4336 0.048 Uiso 1 1 calc R U . . .
H35C H 0.5374 0.4718 0.4816 0.048 Uiso 1 1 calc R U . . .
C19 C 0.67586(8) 0.5796(2) 0.79170(13) 0.0203(6) Uani 1 1 d . . . . .
H19 H 0.6614 0.5156 0.7656 0.024 Uiso 1 1 calc R U . . .
C13 C 0.62305(8) 0.6863(2) 0.69485(13) 0.0156(5) Uani 1 1 d . . . . .
O3 O 0.57118(11) 0.8416(3) 0.44751(14) 0.0733(10) Uani 1 1 d . . . . .
C14 C 0.64932(8) 0.6757(2) 0.76164(14) 0.0186(6) Uani 1 1 d . . . . .
C29 C 0.58632(10) 0.4049(3) 0.39499(15) 0.0318(7) Uani 1 1 d . . . . .
H29 H 0.5642 0.4169 0.3532 0.038 Uiso 1 1 calc R U . . .
O1 O 0.58847(10) 1.0276(3) 0.45769(18) 0.0766(10) Uani 1 1 d . . . . .
C32 C 0.72572(10) 0.3556(3) 0.57896(19) 0.0382(8) Uani 1 1 d . . . . .
H32A H 0.7267 0.2934 0.5554 0.057 Uiso 1 1 calc R U . . .
H32B H 0.7486 0.3557 0.6229 0.057 Uiso 1 1 calc R U . . .
H32C H 0.7254 0.4209 0.5565 0.057 Uiso 1 1 calc R U . . .
C43 C 0.66497(11) 0.6924(3) 0.44054(16) 0.0359(8) Uani 1 1 d . . . . .
H43 H 0.6490 0.7106 0.3962 0.043 Uiso 1 1 calc R U . . .
F3 F 0.59562(8) 0.9017(4) 0.35973(15) 0.1128(14) Uani 1 1 d . . . . .
C15 C 0.64993(10) 0.7595(2) 0.80016(15) 0.0261(7) Uani 1 1 d . . . . .
H15 H 0.6677 0.7571 0.8455 0.031 Uiso 1 1 calc R U . . .
C20 C 0.71257(10) 0.5888(3) 0.78953(18) 0.0359(8) Uani 1 1 d . . . . .
H20A H 0.7058 0.5889 0.7444 0.054 Uiso 1 1 calc R U . . .
H20B H 0.7295 0.5280 0.8122 0.054 Uiso 1 1 calc R U . . .
H20C H 0.7260 0.6552 0.8105 0.054 Uiso 1 1 calc R U . . .
C28 C 0.61295(11) 0.3289(3) 0.40299(17) 0.0377(9) Uani 1 1 d . . . . .
H28 H 0.6085 0.2870 0.3671 0.045 Uiso 1 1 calc R U . . .
C44 C 0.70368(11) 0.6699(3) 0.46640(18) 0.0357(9) Uani 1 1 d . . . . .
H44 H 0.7146 0.6718 0.4401 0.043 Uiso 1 1 calc R U . . .
C17 C 0.59899(9) 0.8515(2) 0.70822(15) 0.0269(6) Uani 1 1 d . . . . .
H17 H 0.5819 0.9106 0.6912 0.032 Uiso 1 1 calc R U . . .
C21 C 0.68670(13) 0.5590(3) 0.86137(17) 0.0467(10) Uani 1 1 d . . . . .
H21A H 0.7028 0.6178 0.8890 0.070 Uiso 1 1 calc R U . . .
H21B H 0.7012 0.4920 0.8768 0.070 Uiso 1 1 calc R U . . .
H21C H 0.6631 0.5541 0.8629 0.070 Uiso 1 1 calc R U . . .
C16 C 0.62542(10) 0.8454(2) 0.77397(16) 0.0321(7) Uani 1 1 d . . . . .
H16 H 0.6266 0.9013 0.8014 0.039 Uiso 1 1 calc R U . . .
O2 O 0.52141(10) 0.9738(4) 0.3978(2) 0.1014(14) Uani 1 1 d . . . . .
C48 C 0.66159(11) 0.1804(3) 0.77799(19) 0.0453(10) Uani 1 1 d . . . . .
F1 F 0.55339(14) 1.0233(3) 0.3149(2) 0.1332(16) Uani 1 1 d . . . . .
C47 C 0.56144(12) 0.9353(4) 0.3470(2) 0.0612(13) Uani 1 1 d . . . . .
C49 C 0.82307(11) 0.4905(3) 0.0222(2) 0.0481(10) Uani 1 1 d D . . . .
H49A H 0.8389 0.4368 0.0557 0.058 Uiso 1 1 calc R U . . .
H49B H 0.8405 0.5320 0.0133 0.058 Uiso 1 1 calc R U . . .
Cl1 Cl 0.78811(2) 0.42524(7) -0.04875(4) 0.03401(18) Uani 1 1 d D . . . .
Cl2 Cl 0.80149(4) 0.57605(9) 0.05121(6) 0.0609(3) Uani 1 1 d D . . . .
C50 C 0.4938(3) 0.2309(7) 0.2244(5) 0.073(3) Uani 0.5 1 d D U P A -1
H50A H 0.4731 0.2114 0.1800 0.087 Uiso 0.5 1 calc R U P A -1
H50B H 0.5097 0.1666 0.2452 0.087 Uiso 0.5 1 calc R U P A -1
Cl3 Cl 0.47270(12) 0.2718(3) 0.26764(19) 0.0803(11) Uani 0.5 1 d D U P A -1
Cl4 Cl 0.52290(10) 0.3307(3) 0.22105(15) 0.0534(8) Uani 0.5 1 d D U P A -1

loop_
_atom_site_aniso_label
_atom_site_aniso_U_11
_atom_site_aniso_U_22
_atom_site_aniso_U_33
_atom_site_aniso_U_23
_atom_site_aniso_U_13
_atom_site_aniso_U_12
Pt1 0.01529(5) 0.01039(5) 0.01526(5) -0.00174(4) 0.01021(4) -0.00256(4)
S2 0.0348(5) 0.0317(4) 0.0264(4) -0.0114(3) 0.0105(4) 0.0020(4)
S1 0.0396(5) 0.0530(6) 0.0566(6) 0.0051(5) 0.0263(5) 0.0039(5)
N4 0.0216(12) 0.0119(11) 0.0209(12) -0.0037(9) 0.0146(10) -0.0048(9)
N3 0.0195(12) 0.0126(11) 0.0181(12) -0.0047(9) 0.0128(10) -0.0054(9)
O5 0.0302(13) 0.0430(15) 0.0382(14) -0.0163(12) 0.0118(11) 0.0024(11)
N2 0.0141(11) 0.0116(10) 0.0144(11) -0.0007(9) 0.0075(9) -0.0001(9)
N1 0.0146(11) 0.0115(10) 0.0145(11) 0.0000(8) 0.0086(9) 0.0006(8)
F6 0.0359(12) 0.0700(17) 0.0642(16) -0.0336(14) 0.0175(12) -0.0120(12)
O6 0.0527(16) 0.0451(15) 0.0304(13) -0.0164(12) 0.0149(12) -0.0013(13)
O4 0.0612(18) 0.0395(15) 0.0334(14) -0.0013(11) 0.0180(13) 0.0134(13)
F5 0.0433(14) 0.108(2) 0.0505(14) -0.0157(15) 0.0266(12) 0.0075(14)
C3 0.0149(13) 0.0139(13) 0.0184(13) 0.0023(11) 0.0076(11) -0.0007(11)
C2 0.0148(13) 0.0115(12) 0.0153(13) 0.0003(10) 0.0074(11) 0.0013(10)
C8 0.0141(12) 0.0144(12) 0.0208(13) 0.0065(12) 0.0089(11) 0.0038(11)
C25 0.0210(14) 0.0133(13) 0.0188(13) -0.0047(11) 0.0140(12) -0.0055(11)
C1 0.0145(13) 0.0152(13) 0.0153(13) 0.0011(10) 0.0085(11) 0.0023(10)
C34 0.0229(15) 0.0244(16) 0.0198(15) 0.0009(12) 0.0095(13) -0.0021(12)
C7 0.0160(14) 0.0180(14) 0.0249(15) 0.0082(12) 0.0088(12) 0.0001(11)
C22 0.0203(14) 0.0187(14) 0.0243(15) 0.0041(12) 0.0146(13) 0.0028(12)
C30 0.0234(15) 0.0226(15) 0.0218(15) -0.0040(12) 0.0136(13) -0.0075(12)
C9 0.0158(13) 0.0156(13) 0.0207(14) 0.0046(11) 0.0105(12) 0.0015(11)
C46 0.0240(14) 0.0180(14) 0.0339(16) -0.0001(13) 0.0194(13) -0.0037(13)
C5 0.0226(15) 0.0141(13) 0.0276(16) -0.0002(12) 0.0078(13) -0.0028(12)
C4 0.0203(15) 0.0145(13) 0.0235(15) 0.0008(11) 0.0094(13) -0.0004(11)
F4 0.0567(17) 0.0747(19) 0.082(2) 0.0305(16) 0.0193(15) -0.0088(14)
C31 0.0279(16) 0.0207(15) 0.0331(16) -0.0028(14) 0.0181(14) 0.0035(13)
C37 0.0340(18) 0.0252(16) 0.0270(17) 0.0011(13) 0.0133(15) -0.0084(14)
C36 0.0264(17) 0.0386(19) 0.0259(17) 0.0079(14) 0.0083(14) -0.0048(14)
C6 0.0214(15) 0.0138(13) 0.0328(17) 0.0068(12) 0.0097(14) -0.0027(12)
C10 0.0203(15) 0.0246(15) 0.0202(14) 0.0023(12) 0.0121(12) 0.0029(12)
C33 0.0366(19) 0.0327(18) 0.043(2) 0.0117(16) 0.0257(17) 0.0082(15)
C38 0.053(2) 0.034(2) 0.0268(18) -0.0119(15) 0.0155(17) -0.0276(18)
C41 0.0264(16) 0.0199(15) 0.0340(16) 0.0018(13) 0.0186(14) -0.0025(13)
C18 0.0219(14) 0.0138(13) 0.0234(14) 0.0015(11) 0.0154(13) -0.0005(11)
F2 0.080(2) 0.127(3) 0.0397(15) 0.0012(17) 0.0066(15) -0.023(2)
C12 0.0245(16) 0.0259(16) 0.0354(18) 0.0134(14) 0.0190(15) 0.0011(13)
C26 0.0274(15) 0.0167(14) 0.0288(15) -0.0030(12) 0.0203(13) -0.0018(12)
C39 0.059(2) 0.0205(16) 0.049(2) -0.0191(16) 0.040(2) -0.0199(16)
C23 0.0242(16) 0.0248(16) 0.0327(17) 0.0053(14) 0.0129(14) -0.0020(13)
C24 0.0288(17) 0.0217(16) 0.0345(18) 0.0095(13) 0.0165(15) 0.0057(13)
C11 0.0281(16) 0.0331(18) 0.0282(16) 0.0101(13) 0.0210(14) 0.0033(13)
C45 0.0354(18) 0.0251(16) 0.055(2) -0.0010(16) 0.0367(17) -0.0027(15)
C40 0.042(2) 0.0114(14) 0.062(2) 0.0010(15) 0.035(2) -0.0012(14)
C42 0.0263(16) 0.0338(17) 0.0234(16) -0.0038(13) 0.0148(14) -0.0112(14)
C27 0.042(2) 0.0273(17) 0.0401(19) -0.0106(15) 0.0300(17) 0.0001(15)
C35 0.0290(17) 0.0365(19) 0.0340(18) 0.0067(15) 0.0187(15) 0.0011(15)
C19 0.0239(15) 0.0181(14) 0.0172(14) -0.0013(11) 0.0097(12) 0.0000(12)
C13 0.0199(14) 0.0119(12) 0.0217(14) -0.0026(11) 0.0156(12) -0.0030(11)
O3 0.107(3) 0.052(2) 0.0400(17) 0.0050(14) 0.0237(18) 0.0147(19)
C14 0.0238(15) 0.0141(13) 0.0212(14) -0.0004(11) 0.0140(13) -0.0026(11)
C29 0.0340(18) 0.0417(19) 0.0199(15) -0.0109(14) 0.0141(14) -0.0070(15)
O1 0.077(2) 0.066(2) 0.093(3) -0.017(2) 0.049(2) -0.0143(19)
C32 0.0325(18) 0.0298(17) 0.058(2) 0.0044(18) 0.0275(18) 0.0038(16)
C43 0.049(2) 0.042(2) 0.0243(17) -0.0081(15) 0.0243(16) -0.0199(17)
F3 0.0498(17) 0.217(4) 0.070(2) -0.029(2) 0.0303(16) 0.009(2)
C15 0.0368(18) 0.0227(15) 0.0203(15) -0.0039(12) 0.0159(14) -0.0010(13)
C20 0.0304(18) 0.0323(19) 0.045(2) 0.0085(16) 0.0201(17) 0.0050(15)
C28 0.049(2) 0.042(2) 0.0311(18) -0.0186(15) 0.0275(18) -0.0080(17)
C44 0.053(2) 0.0278(18) 0.052(2) -0.0144(15) 0.046(2) -0.0175(16)
C17 0.0385(18) 0.0154(14) 0.0331(16) 0.0015(13) 0.0231(15) 0.0067(14)
C21 0.067(3) 0.048(2) 0.0321(19) 0.0181(17) 0.031(2) 0.031(2)
C16 0.051(2) 0.0190(16) 0.0318(17) -0.0065(13) 0.0257(16) 0.0034(15)
O2 0.050(2) 0.145(4) 0.118(3) 0.028(3) 0.050(2) 0.022(2)
C48 0.030(2) 0.058(3) 0.038(2) -0.0078(19) 0.0113(17) 0.0021(18)
F1 0.175(4) 0.115(3) 0.130(3) 0.071(3) 0.095(3) 0.016(3)
C47 0.036(2) 0.086(4) 0.050(3) 0.011(3) 0.015(2) -0.004(2)
C49 0.032(2) 0.044(2) 0.049(2) -0.0081(19) 0.0078(18) -0.0023(17)
Cl1 0.0309(4) 0.0347(4) 0.0357(4) -0.0058(4) 0.0170(4) -0.0005(4)
Cl2 0.0890(8) 0.0531(6) 0.0675(7) -0.0318(6) 0.0597(7) -0.0394(6)
C50 0.084(7) 0.052(5) 0.079(6) 0.011(4) 0.041(6) -0.004(5)
Cl3 0.072(2) 0.120(3) 0.067(2) 0.030(2) 0.0490(18) 0.007(2)
Cl4 0.0477(14) 0.077(2) 0.0357(12) -0.0031(14) 0.0221(10) -0.0153(15)

loop_
_atom_type_symbol
_atom_type_description
_atom_type_scat_dispersion_real
_atom_type_scat_dispersion_imag
_atom_type_scat_source
C C 0.0033 0.0016 'International Tables Vol C Tables 4.2.6.8 and 6.1.1.4'
H H 0.0000 0.0000 'International Tables Vol C Tables 4.2.6.8 and 6.1.1.4'
N N 0.0061 0.0033 'International Tables Vol C Tables 4.2.6.8 and 6.1.1.4'
O O 0.0106 0.0060 'International Tables Vol C Tables 4.2.6.8 and 6.1.1.4'
F F 0.0171 0.0103 'International Tables Vol C Tables 4.2.6.8 and 6.1.1.4'
S S 0.1246 0.1234 'International Tables Vol C Tables 4.2.6.8 and 6.1.1.4'
Cl Cl 0.1484 0.1585 'International Tables Vol C Tables 4.2.6.8 and 6.1.1.4'
Pt Pt -1.7033 8.3905 'International Tables Vol C Tables 4.2.6.8 and 6.1.1.4'

loop_
_geom_angle_atom_site_label_1
_geom_angle_atom_site_label_2
_geom_angle_atom_site_label_3
_geom_angle
N4 Pt1 N3 87.97(8)
N4 Pt1 N2 95.00(8)
N3 Pt1 N2 176.45(8)
N4 Pt1 N1 175.18(9)
N3 Pt1 N1 96.44(8)
N2 Pt1 N1 80.66(8)
O6 S2 O4 115.92(16)
O6 S2 O5 113.89(15)
O4 S2 O5 115.22(16)
O6 S2 C48 102.82(18)
O4 S2 C48 103.43(18)
O5 S2 C48 103.09(18)
O2 S1 O3 114.4(3)
O2 S1 O1 114.9(3)
O3 S1 O1 114.0(2)
O2 S1 C47 103.8(2)
O3 S1 C47 103.2(2)
O1 S1 C47 104.7(2)
C46 N4 C42 119.7(2)
C46 N4 Pt1 119.83(19)
C42 N4 Pt1 120.44(19)
C37 N3 C41 118.8(3)
C37 N3 Pt1 121.3(2)
C41 N3 Pt1 119.93(19)
C2 N2 C25 119.0(2)
C2 N2 Pt1 113.57(17)
C25 N2 Pt1 127.07(16)
C1 N1 C13 123.3(2)
C1 N1 Pt1 113.11(17)
C13 N1 Pt1 123.62(16)
C4 C3 C8 119.6(2)
C4 C3 C2 135.8(3)
C8 C3 C2 104.6(2)
N2 C2 C3 135.1(2)
N2 C2 C1 116.3(2)
C3 C2 C1 108.4(2)
C7 C8 C9 123.0(2)
C7 C8 C3 122.5(3)
C9 C8 C3 114.5(2)
C26 C25 C30 123.7(3)
C26 C25 N2 119.2(2)
C30 C25 N2 117.2(2)
N1 C1 C9 136.1(2)
N1 C1 C2 116.1(2)
C9 C1 C2 107.5(2)
C30 C34 C35 112.1(3)
C30 C34 C36 111.9(3)
C35 C34 C36 109.6(3)
C30 C34 H34 107.7
C35 C34 H34 107.7
C36 C34 H34 107.7
C8 C7 C12 116.0(3)
C8 C7 C6 116.2(3)
C12 C7 C6 127.8(3)
C18 C22 C24 113.8(2)
C18 C22 C23 110.9(2)
C24 C22 C23 109.1(2)
C18 C22 H22 107.6
C24 C22 H22 107.6
C23 C22 H22 107.6
C29 C30 C25 116.6(3)
C29 C30 C34 120.7(3)
C25 C30 C34 122.7(2)
C10 C9 C8 119.7(3)
C10 C9 C1 135.3(3)
C8 C9 C1 105.0(2)
N4 C46 C45 121.2(3)
N4 C46 H46 119.4
C45 C46 H46 119.4
C6 C5 C4 122.3(3)
C6 C5 H5 118.9
C4 C5 H5 118.9
C3 C4 C5 118.4(3)
C3 C4 H4 120.8
C5 C4 H4 120.8
C26 C31 C33 111.1(3)
C26 C31 C32 112.1(3)
C33 C31 C32 109.6(3)
C26 C31 H31 108.0
C33 C31 H31 108.0
C32 C31 H31 108.0
N3 C37 C38 121.4(3)
N3 C37 H37 119.3
C38 C37 H37 119.3
C34 C36 H36A 109.5
C34 C36 H36B 109.5
H36A C36 H36B 109.5
C34 C36 H36C 109.5
H36A C36 H36C 109.5
H36B C36 H36C 109.5
C5 C6 C7 121.0(3)
C5 C6 H6 119.5
C7 C6 H6 119.5
C9 C10 C11 117.8(3)
C9 C10 H10 121.1
C11 C10 H10 121.1
C31 C33 H33A 109.5
C31 C33 H33B 109.5
H33A C33 H33B 109.5
C31 C33 H33C 109.5
H33A C33 H33C 109.5
H33B C33 H33C 109.5
C39 C38 C37 119.8(3)
C39 C38 H38 120.1
C37 C38 H38 120.1
N3 C41 C40 121.3(3)
N3 C41 H41 119.4
C40 C41 H41 119.4
C17 C18 C13 116.7(3)
C17 C18 C22 121.4(3)
C13 C18 C22 121.8(2)
C11 C12 C7 120.8(3)
C11 C12 H12 119.6
C7 C12 H12 119.6
C25 C26 C27 116.5(3)
C25 C26 C31 123.0(2)
C27 C26 C31 120.5(3)
C38 C39 C40 118.3(3)
C38 C39 H39 120.9
C40 C39 H39 120.9
C22 C23 H23A 109.5
C22 C23 H23B 109.5
H23A C23 H23B 109.5
C22 C23 H23C 109.5
H23A C23 H23C 109.5
H23B C23 H23C 109.5
C22 C24 H24A 109.5
C22 C24 H24B 109.5
H24A C24 H24B 109.5
C22 C24 H24C 109.5
H24A C24 H24C 109.5
H24B C24 H24C 109.5
C12 C11 C10 122.6(3)
C12 C11 H11 118.7
C10 C11 H11 118.7
C44 C45 C46 119.6(3)
C44 C45 H45 120.2
C46 C45 H45 120.2
C41 C40 C39 120.4(3)
C41 C40 H40 119.8
C39 C40 H40 119.8
N4 C42 C43 120.9(3)
N4 C42 H42 119.5
C43 C42 H42 119.5
C28 C27 C26 121.2(3)
C28 C27 H27 119.4
C26 C27 H27 119.4
C34 C35 H35A 109.5
C34 C35 H35B 109.5
H35A C35 H35B 109.5
C34 C35 H35C 109.5
H35A C35 H35C 109.5
H35B C35 H35C 109.5
C20 C19 C14 112.5(2)
C20 C19 C21 109.4(3)
C14 C19 C21 112.6(2)
C20 C19 H19 107.4
C14 C19 H19 107.4
C21 C19 H19 107.4
C14 C13 C18 123.9(2)
C14 C13 N1 119.1(2)
C18 C13 N1 116.8(2)
C15 C14 C13 116.0(3)
C15 C14 C19 120.9(3)
C13 C14 C19 123.1(2)
C28 C29 C30 121.2(3)
C28 C29 H29 119.4
C30 C29 H29 119.4
C31 C32 H32A 109.5
C31 C32 H32B 109.5
H32A C32 H32B 109.5
C31 C32 H32C 109.5
H32A C32 H32C 109.5
H32B C32 H32C 109.5
C44 C43 C42 119.6(3)
C44 C43 H43 120.2
C42 C43 H43 120.2
C16 C15 C14 121.6(3)
C16 C15 H15 119.2
C14 C15 H15 119.2
C19 C20 H20A 109.5
C19 C20 H20B 109.5
H20A C20 H20B 109.5
C19 C20 H20C 109.5
H20A C20 H20C 109.5
H20B C20 H20C 109.5
C29 C28 C27 120.6(3)
C29 C28 H28 119.7
C27 C28 H28 119.7
C45 C44 C43 118.9(3)
C45 C44 H44 120.6
C43 C44 H44 120.6
C16 C17 C18 120.9(3)
C16 C17 H17 119.5
C18 C17 H17 119.5
C19 C21 H21A 109.5
C19 C21 H21B 109.5
H21A C21 H21B 109.5
C19 C21 H21C 109.5
H21A C21 H21C 109.5
H21B C21 H21C 109.5
C15 C16 C17 120.8(3)
C15 C16 H16 119.6
C17 C16 H16 119.6
F4 C48 F6 108.0(4)
F4 C48 F5 107.3(3)
F6 C48 F5 107.1(3)
F4 C48 S2 111.4(3)
F6 C48 S2 112.0(3)
F5 C48 S2 110.9(3)
F1 C47 F3 108.4(4)
F1 C47 F2 107.0(4)
F3 C47 F2 104.5(5)
F1 C47 S1 113.8(4)
F3 C47 S1 111.0(3)
F2 C47 S1 111.7(3)
Cl2 C49 Cl1 111.3(2)
Cl2 C49 H49A 109.4
Cl1 C49 H49A 109.4
Cl2 C49 H49B 109.4
Cl1 C49 H49B 109.4
H49A C49 H49B 108.0
Cl3 C50 Cl4 112.0(5)
Cl3 C50 H50A 109.2
Cl4 C50 H50A 109.2
Cl3 C50 H50B 109.2
Cl4 C50 H50B 109.2
H50A C50 H50B 107.9

loop_
_geom_bond_atom_site_label_1
_geom_bond_atom_site_label_2
_geom_bond_distance
Pt1 N4 2.020(2)
Pt1 N3 2.020(2)
Pt1 N2 2.025(2)
Pt1 N1 2.038(2)
S2 O6 1.438(2)
S2 O4 1.441(3)
S2 O5 1.442(2)
S2 C48 1.816(4)
S1 O2 1.418(3)
S1 O3 1.429(3)
S1 O1 1.445(4)
S1 C47 1.808(5)
N4 C46 1.345(4)
N4 C42 1.348(4)
N3 C37 1.338(4)
N3 C41 1.346(4)
N2 C2 1.292(3)
N2 C25 1.452(3)
N1 C1 1.293(3)
N1 C13 1.451(3)
F6 C48 1.334(4)
F5 C48 1.338(4)
C3 C4 1.375(4)
C3 C8 1.423(4)
C3 C2 1.459(4)
C2 C1 1.489(4)
C8 C7 1.409(4)
C8 C9 1.417(4)
C25 C26 1.393(4)
C25 C30 1.402(4)
C1 C9 1.466(4)
C34 C30 1.519(4)
C34 C35 1.530(4)
C34 C36 1.534(4)
C34 H34 1.0000
C7 C12 1.414(4)
C7 C6 1.418(4)
C22 C18 1.520(4)
C22 C24 1.530(4)
C22 C23 1.533(4)
C22 H22 1.0000
C30 C29 1.392(4)
C9 C10 1.375(4)
C46 C45 1.380(4)
C46 H46 0.9500
C5 C6 1.374(4)
C5 C4 1.413(4)
C5 H5 0.9500
C4 H4 0.9500
F4 C48 1.327(5)
C31 C26 1.518(4)
C31 C33 1.531(4)
C31 C32 1.535(4)
C31 H31 1.0000
C37 C38 1.384(5)
C37 H37 0.9500
C36 H36A 0.9800
C36 H36B 0.9800
C36 H36C 0.9800
C6 H6 0.9500
C10 C11 1.416(4)
C10 H10 0.9500
C33 H33A 0.9800
C33 H33B 0.9800
C33 H33C 0.9800
C38 C39 1.360(5)
C38 H38 0.9500
C41 C40 1.365(4)
C41 H41 0.9500
C18 C17 1.394(4)
C18 C13 1.405(4)
F2 C47 1.335(6)
C12 C11 1.377(5)
C12 H12 0.9500
C26 C27 1.397(4)
C39 C40 1.370(5)
C39 H39 0.9500
C23 H23A 0.9800
C23 H23B 0.9800
C23 H23C 0.9800
C24 H24A 0.9800
C24 H24B 0.9800
C24 H24C 0.9800
C11 H11 0.9500
C45 C44 1.376(5)
C45 H45 0.9500
C40 H40 0.9500
C42 C43 1.383(4)
C42 H42 0.9500
C27 C28 1.378(5)
C27 H27 0.9500
C35 H35A 0.9800
C35 H35B 0.9800
C35 H35C 0.9800
C19 C20 1.522(4)
C19 C14 1.524(4)
C19 C21 1.531(4)
C19 H19 1.0000
C13 C14 1.405(4)
C14 C15 1.400(4)
C29 C28 1.376(5)
C29 H29 0.9500
C32 H32A 0.9800
C32 H32B 0.9800
C32 H32C 0.9800
C43 C44 1.381(5)
C43 H43 0.9500
F3 C47 1.322(5)
C15 C16 1.375(4)
C15 H15 0.9500
C20 H20A 0.9800
C20 H20B 0.9800
C20 H20C 0.9800
C28 H28 0.9500
C44 H44 0.9500
C17 C16 1.383(5)
C17 H17 0.9500
C21 H21A 0.9800
C21 H21B 0.9800
C21 H21C 0.9800
C16 H16 0.9500
F1 C47 1.291(6)
C49 Cl2 1.750(4)
C49 Cl1 1.758(4)
C49 H49A 0.9900
C49 H49B 0.9900
C50 Cl3 1.743(7)
C50 Cl4 1.753(7)
C50 H50A 0.9900
C50 H50B 0.9900

loop_
_geom_torsion_atom_site_label_1
_geom_torsion_atom_site_label_2
_geom_torsion_atom_site_label_3
_geom_torsion_atom_site_label_4
_geom_torsion
C25 N2 C2 C3 2.2(5)
Pt1 N2 C2 C3 175.8(3)
C25 N2 C2 C1 -171.7(2)
Pt1 N2 C2 C1 2.0(3)
C4 C3 C2 N2 3.2(6)
C8 C3 C2 N2 -175.1(3)
C4 C3 C2 C1 177.4(3)
C8 C3 C2 C1 -0.9(3)
C4 C3 C8 C7 0.1(4)
C2 C3 C8 C7 178.8(2)
C4 C3 C8 C9 -178.2(2)
C2 C3 C8 C9 0.4(3)
C2 N2 C25 C26 -89.8(3)
Pt1 N2 C25 C26 97.4(3)
C2 N2 C25 C30 89.2(3)
Pt1 N2 C25 C30 -83.6(3)
C13 N1 C1 C9 3.6(5)
Pt1 N1 C1 C9 -177.3(3)
C13 N1 C1 C2 175.1(2)
Pt1 N1 C1 C2 -5.8(3)
N2 C2 C1 N1 2.7(4)
C3 C2 C1 N1 -172.8(2)
N2 C2 C1 C9 176.5(2)
C3 C2 C1 C9 1.1(3)
C9 C8 C7 C12 -2.1(4)
C3 C8 C7 C12 179.7(3)
C9 C8 C7 C6 178.3(3)
C3 C8 C7 C6 0.1(4)
C26 C25 C30 C29 5.9(4)
N2 C25 C30 C29 -173.0(3)
C26 C25 C30 C34 -173.8(3)
N2 C25 C30 C34 7.3(4)
C35 C34 C30 C29 86.0(3)
C36 C34 C30 C29 -37.5(4)
C35 C34 C30 C25 -94.2(3)
C36 C34 C30 C25 142.2(3)
C7 C8 C9 C10 1.2(4)
C3 C8 C9 C10 179.6(3)
C7 C8 C9 C1 -178.1(2)
C3 C8 C9 C1 0.2(3)
N1 C1 C9 C10 -7.9(6)
C2 C1 C9 C10 -179.9(3)
N1 C1 C9 C8 171.2(3)
C2 C1 C9 C8 -0.8(3)
C42 N4 C46 C45 -2.6(4)
Pt1 N4 C46 C45 175.0(2)
C8 C3 C4 C5 0.0(4)
C2 C3 C4 C5 -178.1(3)
C6 C5 C4 C3 -0.3(4)
C41 N3 C37 C38 2.3(4)
Pt1 N3 C37 C38 -178.2(3)
C4 C5 C6 C7 0.5(5)
C8 C7 C6 C5 -0.4(4)
C12 C7 C6 C5 -179.9(3)
C8 C9 C10 C11 0.2(4)
C1 C9 C10 C11 179.3(3)
N3 C37 C38 C39 -0.2(5)
C37 N3 C41 C40 -3.2(4)
Pt1 N3 C41 C40 177.3(2)
C24 C22 C18 C17 20.7(4)
C23 C22 C18 C17 -102.7(3)
C24 C22 C18 C13 -161.8(3)
C23 C22 C18 C13 74.8(3)
C8 C7 C12 C11 1.7(4)
C6 C7 C12 C11 -178.7(3)
C30 C25 C26 C27 -5.6(4)
N2 C25 C26 C27 173.3(3)
C30 C25 C26 C31 176.1(3)
N2 C25 C26 C31 -5.0(4)
C33 C31 C26 C25 105.6(3)
C32 C31 C26 C25 -131.4(3)
C33 C31 C26 C27 -72.7(4)
C32 C31 C26 C27 50.4(4)
C37 C38 C39 C40 -1.0(5)
C7 C12 C11 C10 -0.4(5)
C9 C10 C11 C12 -0.6(4)
N4 C46 C45 C44 0.6(5)
N3 C41 C40 C39 1.9(5)
C38 C39 C40 C41 0.2(5)
C46 N4 C42 C43 3.1(4)
Pt1 N4 C42 C43 -174.6(2)
C25 C26 C27 C28 1.0(5)
C31 C26 C27 C28 179.3(3)
C17 C18 C13 C14 2.1(4)
C22 C18 C13 C14 -175.6(3)
C17 C18 C13 N1 -173.0(2)
C22 C18 C13 N1 9.3(4)
C1 N1 C13 C14 75.5(3)
Pt1 N1 C13 C14 -103.5(3)
C1 N1 C13 C18 -109.2(3)
Pt1 N1 C13 C18 71.9(3)
C18 C13 C14 C15 -3.1(4)
N1 C13 C14 C15 171.9(2)
C18 C13 C14 C19 176.9(3)
N1 C13 C14 C19 -8.1(4)
C20 C19 C14 C15 -96.9(3)
C21 C19 C14 C15 27.2(4)
C20 C19 C14 C13 83.1(3)
C21 C19 C14 C13 -152.8(3)
C25 C30 C29 C28 -1.6(5)
C34 C30 C29 C28 178.1(3)
N4 C42 C43 C44 -1.5(5)
C13 C14 C15 C16 1.8(4)
C19 C14 C15 C16 -178.2(3)
C30 C29 C28 C27 -2.7(5)
C26 C27 C28 C29 3.0(5)
C46 C45 C44 C43 1.0(5)
C42 C43 C44 C45 -0.6(5)
C13 C18 C17 C16 0.3(4)
C22 C18 C17 C16 178.0(3)
C14 C15 C16 C17 0.4(5)
C18 C17 C16 C15 -1.5(5)
O6 S2 C48 F4 -61.0(3)
O4 S2 C48 F4 178.0(3)
O5 S2 C48 F4 57.7(3)
O6 S2 C48 F6 178.0(3)
O4 S2 C48 F6 57.0(3)
O5 S2 C48 F6 -63.4(3)
O6 S2 C48 F5 58.5(3)
O4 S2 C48 F5 -62.6(3)
O5 S2 C48 F5 177.1(3)
O2 S1 C47 F1 62.1(4)
O3 S1 C47 F1 -178.3(4)
O1 S1 C47 F1 -58.7(4)
O2 S1 C47 F3 -175.3(4)
O3 S1 C47 F3 -55.7(4)
O1 S1 C47 F3 63.9(4)
O2 S1 C47 F2 -59.1(4)
O3 S1 C47 F2 60.5(4)
O1 S1 C47 F2 -179.9(3)
